data_2232431
loop_
_publ_author_name
'Kangas, Michael J.'
'Fronczek, Frank R.'
'Watkins, Steven F.'

_publ_section_title
;
 <i>tert</i>-Butyl
 (2<i>S</i>)-2-{3-[(<i>R</i>)-bis(<i>tert</i>-butoxycarbonyl)amino]-2-oxopiperidin-1-yl}-3-methylbutanoate
;
_journal_coeditor_code PV2462
_journal_issue 11
_journal_name_full 'Acta Crystallographica Section E'
_journal_page_first o3057
_journal_paper_doi 10.1107/S1600536811043212
_journal_volume 67
_journal_year 2011
_chemical_formula_iupac 'C24 H42 N2 O7'
_chemical_formula_moiety 'C24 H42 N2 O7'
_chemical_formula_sum 'C24 H42 N2 O7'
_chemical_formula_weight 470.6
_chemical_name_systematic
;
<i>tert</i>-Butyl (2<i>S</i>)-2-{3-[(<i>R</i>)-bis(<i>tert</i>-
butoxycarbonyl)amino]-2-oxopiperidin-1-yl}-3-methylbutanoate
;
_space_group_IT_number 5
_symmetry_cell_setting monoclinic
_symmetry_space_group_name_Hall 'C 2y'
_symmetry_space_group_name_H-M 'C 1 2 1'
_atom_sites_solution_hydrogens geom
_atom_sites_solution_primary direct
_atom_sites_solution_secondary difmap
_audit_creation_method 'WinGX routine CIF_UPDATE'
_cell_angle_alpha 90
_cell_angle_beta 110.7290(10)
_cell_angle_gamma 90
_cell_formula_units_Z 4
_cell_length_a 27.282(3)
_cell_length_b 9.4315(10)
_cell_length_c 11.5884(10)
_cell_measurement_pressure 101.3
_cell_measurement_reflns_used 8306
_cell_measurement_temperature 86.0(5)
_cell_measurement_theta_max 67.83
_cell_measurement_theta_min 3.46
_cell_volume 2788.8(5)
_computing_cell_refinement 'APEX2 (Bruker, 2006)'
_computing_data_collection 'APEX2 (Bruker, 2006)'
_computing_data_reduction 'APEX2 (Bruker, 2006)'
_computing_molecular_graphics 'ORTEP-3 for Windows (Farrugia, 1997)'
_computing_publication_material 'WinGX (Farrugia, 1999)'
_computing_structure_refinement 'SHELXL97 (Sheldrick, 2008)'
_computing_structure_solution 'SHELXS97 (Sheldrick, 2008)'
_diffrn_ambient_temperature 86.0(5)
_diffrn_measured_fraction_theta_full 0.991
_diffrn_measured_fraction_theta_max 0.98
_diffrn_measurement_device_type 'Bruker Kappa APEXII CCD'
_diffrn_measurement_method '\f and \w scans'
_diffrn_radiation_monochromator graphite
_diffrn_radiation_source 'fine-focus sealed tube'
_diffrn_radiation_type CuK\a
_diffrn_radiation_wavelength 1.54178
_diffrn_reflns_av_R_equivalents 0.0226
_diffrn_reflns_limit_h_max 32
_diffrn_reflns_limit_h_min -32
_diffrn_reflns_limit_k_max 11
_diffrn_reflns_limit_k_min -10
_diffrn_reflns_limit_l_max 13
_diffrn_reflns_limit_l_min -13
_diffrn_reflns_number 10823
_diffrn_reflns_theta_full 67.0
_diffrn_reflns_theta_max 68.24
_diffrn_reflns_theta_min 3.46
_exptl_absorpt_coefficient_mu 0.668
_exptl_absorpt_correction_T_max 0.8779
_exptl_absorpt_correction_T_min 0.7998
_exptl_absorpt_correction_type multi-scan
_exptl_absorpt_process_details '(SADABS; Sheldrick, 2004)'
_exptl_crystal_colour colourless
_exptl_crystal_density_diffrn 1.121
_exptl_crystal_density_method 'not measured'
_exptl_crystal_description fragment
_exptl_crystal_F_000 1024
_exptl_crystal_size_max 0.35
_exptl_crystal_size_mid 0.25
_exptl_crystal_size_min 0.20
_refine_diff_density_max 0.19
_refine_diff_density_min -0.121
_refine_ls_abs_structure_details 'Flack (1983), 2174 Friedel pairs'
_refine_ls_abs_structure_Flack -0.02(10)
_refine_ls_extinction_coef 0.00066(8)
_refine_ls_extinction_expression Fc^*^=kFc[1+0.001xFc^2^\l^3^/sin(2\q)]^-1/4^
_refine_ls_extinction_method 'SHELXS97 (Sheldrick, 2008)'
_refine_ls_goodness_of_fit_ref 1.011
_refine_ls_hydrogen_treatment constr
_refine_ls_matrix_type full
_refine_ls_number_constraints 0
_refine_ls_number_parameters 310
_refine_ls_number_reflns 4844
_refine_ls_number_restraints 1
_refine_ls_restrained_S_all 1.01
_refine_ls_R_factor_all 0.0265
_refine_ls_R_factor_gt 0.0262
_refine_ls_shift/su_max 0.001
_refine_ls_shift/su_mean 0.000
_refine_ls_structure_factor_coef Fsqd
_refine_ls_weighting_details 'calc w=1/[\s^2^(Fo^2^)+(0.0441P)^2^+0.6036P] where P=(Fo^2^+2Fc^2^)/3'
_refine_ls_weighting_scheme calc
_refine_ls_wR_factor_gt 0.0704
_refine_ls_wR_factor_ref 0.0707
_reflns_number_gt 4782
_reflns_number_total 4844
_reflns_threshold_expression I>2\s(I)
_cod_data_source_file pv2462.cif
_cod_data_source_block I
_cod_original_cell_volume 2788.7(5)
_cod_original_sg_symbol_H-M 'C 2'
_cod_database_code 2232431
_cod_database_fobs_code 2232431

loop_
_symmetry_equiv_pos_as_xyz
'x, y, z'
'-x, y, -z'
'x+1/2, y+1/2, z'
'-x+1/2, y+1/2, -z'

loop_
_atom_site_type_symbol
_atom_site_label
_atom_site_fract_x
_atom_site_fract_y
_atom_site_fract_z
_atom_site_U_iso_or_equiv
_atom_site_adp_type
_atom_site_calc_flag
_atom_site_refinement_flags
_atom_site_occupancy
C C1 0.29466(4) 0.36747(13) 0.72598(11) 0.0195(2) Uani d . 1
C C2 0.24099(4) 0.41656(13) 0.63587(11) 0.0194(2) Uani d . 1
H H2 0.2438 0.5214 0.6267 0.023 Uiso calc R 1
C C3 0.22473(5) 0.35489(14) 0.50640(11) 0.0224(3) Uani d . 1
H H3A 0.194 0.4069 0.4504 0.027 Uiso calc R 1
H H3B 0.2149 0.254 0.5075 0.027 Uiso calc R 1
C C4 0.27044(5) 0.36775(14) 0.46077(11) 0.0225(3) Uani d . 1
H H4A 0.26 0.3321 0.3751 0.027 Uiso calc R 1
H H4B 0.2809 0.4684 0.4616 0.027 Uiso calc R 1
C C5 0.31600(5) 0.28143(14) 0.54486(11) 0.0221(3) Uani d . 1
H H5A 0.307 0.1794 0.5335 0.026 Uiso calc R 1
H H5B 0.3471 0.2973 0.5212 0.026 Uiso calc R 1
C C6 0.20105(4) 0.26219(13) 0.74681(11) 0.0191(2) Uani d . 1
C C7 0.18475(5) 0.14657(13) 0.91793(11) 0.0236(3) Uani d . 1
C C8 0.24179(5) 0.11115(18) 0.98719(13) 0.0343(3) Uani d . 1
H H8A 0.258 0.0784 0.9288 0.051 Uiso calc R 1
H H8B 0.2442 0.0363 1.0476 0.051 Uiso calc R 1
H H8C 0.2601 0.1959 1.03 0.051 Uiso calc R 1
C C9 0.15900(7) 0.20383(18) 1.00423(15) 0.0412(4) Uani d . 1
H H9A 0.1789 0.2857 1.049 0.062 Uiso calc R 1
H H9B 0.1584 0.1299 1.0632 0.062 Uiso calc R 1
H H9C 0.123 0.233 0.9564 0.062 Uiso calc R 1
C C10 0.15454(6) 0.02203(16) 0.84575(14) 0.0359(3) Uani d . 1
H H10A 0.1191 0.0526 0.795 0.054 Uiso calc R 1
H H10B 0.1524 -0.0522 0.9029 0.054 Uiso calc R 1
H H10C 0.1725 -0.0153 0.7923 0.054 Uiso calc R 1
C C11 0.16978(5) 0.51181(13) 0.69474(10) 0.0183(2) Uani d . 1
C C12 0.08595(4) 0.57415(14) 0.71249(11) 0.0208(2) Uani d . 1
C C13 0.10986(6) 0.63856(16) 0.83951(13) 0.0310(3) Uani d . 1
H H13A 0.1201 0.5629 0.9014 0.046 Uiso calc R 1
H H13B 0.0841 0.7004 0.8556 0.046 Uiso calc R 1
H H13C 0.1408 0.6942 0.8439 0.046 Uiso calc R 1
C C14 0.03931(5) 0.48195(15) 0.70301(14) 0.0295(3) Uani d . 1
H H14A 0.0269 0.4342 0.6227 0.044 Uiso calc R 1
H H14B 0.0112 0.5411 0.7112 0.044 Uiso calc R 1
H H14C 0.0497 0.4109 0.769 0.044 Uiso calc R 1
C C15 0.07098(5) 0.68538(16) 0.61068(13) 0.0294(3) Uani d . 1
H H15A 0.1005 0.7501 0.6232 0.044 Uiso calc R 1
H H15B 0.0406 0.7391 0.6129 0.044 Uiso calc R 1
H H15C 0.0622 0.6385 0.5304 0.044 Uiso calc R 1
C C16 0.38183(5) 0.27894(15) 0.75821(11) 0.0241(3) Uani d . 1
H H16 0.3863 0.3166 0.842 0.029 Uiso calc R 1
C C17 0.39093(5) 0.11852(15) 0.77060(11) 0.0243(3) Uani d . 1
H H17 0.3935 0.0812 0.6922 0.029 Uiso calc R 1
C C18 0.44260(5) 0.08832(18) 0.87695(12) 0.0339(3) Uani d . 1
H H18A 0.4404 0.1243 0.9543 0.051 Uiso calc R 1
H H18B 0.4715 0.1355 0.8606 0.051 Uiso calc R 1
H H18C 0.4489 -0.0142 0.8838 0.051 Uiso calc R 1
C C19 0.34592(5) 0.04375(15) 0.79477(12) 0.0273(3) Uani d . 1
H H19A 0.3531 -0.0582 0.8044 0.041 Uiso calc R 1
H H19B 0.3132 0.06 0.7251 0.041 Uiso calc R 1
H H19C 0.3425 0.0815 0.8704 0.041 Uiso calc R 1
C C20 0.42136(5) 0.35571(15) 0.71361(13) 0.0266(3) Uani d . 1
C C21 0.44367(6) 0.59566(17) 0.66729(18) 0.0416(4) Uani d . 1
C C22 0.42311(7) 0.73765(19) 0.6920(3) 0.0610(6) Uani d . 1
H H22A 0.3851 0.7418 0.6487 0.091 Uiso calc R 1
H H22B 0.4399 0.8141 0.6623 0.091 Uiso calc R 1
H H22C 0.431 0.7487 0.7808 0.091 Uiso calc R 1
C C23 0.42947(9) 0.5699(2) 0.5302(2) 0.0585(5) Uani d . 1
H H23A 0.4446 0.4798 0.5173 0.088 Uiso calc R 1
H H23B 0.4433 0.6473 0.4942 0.088 Uiso calc R 1
H H23C 0.3913 0.5662 0.4905 0.088 Uiso calc R 1
C C24 0.50190(6) 0.5826(2) 0.7382(2) 0.0567(5) Uani d . 1
H H24A 0.5086 0.5904 0.8268 0.085 Uiso calc R 1
H H24B 0.5205 0.6586 0.713 0.085 Uiso calc R 1
H H24C 0.5143 0.4904 0.7207 0.085 Uiso calc R 1
N N1 0.32921(4) 0.31854(11) 0.67548(9) 0.0202(2) Uani d . 1
N N2 0.20095(4) 0.39526(11) 0.69179(9) 0.0193(2) Uani d . 1
O O1 0.30559(3) 0.38315(10) 0.83680(8) 0.0241(2) Uani d . 1
O O2 0.21970(3) 0.15970(9) 0.71609(8) 0.02276(19) Uani d . 1
O O3 0.18130(4) 0.27044(9) 0.83558(8) 0.02354(19) Uani d . 1
O O4 0.18374(3) 0.63235(9) 0.69062(8) 0.02172(18) Uani d . 1
O O5 0.12315(3) 0.46991(9) 0.69416(8) 0.02019(18) Uani d . 1
O O6 0.45332(4) 0.29793(11) 0.68025(10) 0.0334(2) Uani d . 1
O O7 0.41427(4) 0.49542(10) 0.71647(10) 0.0339(2) Uani d . 1

loop_
_atom_site_aniso_label
_atom_site_aniso_U_11
_atom_site_aniso_U_22
_atom_site_aniso_U_33
_atom_site_aniso_U_12
_atom_site_aniso_U_13
_atom_site_aniso_U_23
C1 0.0190(5) 0.0172(6) 0.0226(6) -0.0022(5) 0.0079(5) -0.0031(5)
C2 0.0191(5) 0.0204(6) 0.0220(6) 0.0017(5) 0.0114(5) 0.0025(5)
C3 0.0210(6) 0.0251(6) 0.0202(6) 0.0024(5) 0.0062(5) 0.0028(5)
C4 0.0256(6) 0.0246(6) 0.0189(6) 0.0019(5) 0.0099(5) 0.0014(5)
C5 0.0238(6) 0.0250(6) 0.0201(6) 0.0014(5) 0.0112(5) -0.0030(5)
C6 0.0170(5) 0.0195(6) 0.0201(6) 0.0002(4) 0.0059(4) 0.0016(5)
C7 0.0273(6) 0.0211(6) 0.0252(6) 0.0021(5) 0.0130(5) 0.0082(5)
C8 0.0304(7) 0.0421(8) 0.0278(7) 0.0013(6) 0.0072(6) 0.0126(6)
C9 0.0626(10) 0.0347(8) 0.0419(8) 0.0146(7) 0.0380(8) 0.0147(7)
C10 0.0350(7) 0.0340(8) 0.0393(8) -0.0104(6) 0.0140(6) 0.0054(6)
C11 0.0189(5) 0.0210(6) 0.0154(5) 0.0016(5) 0.0066(4) 0.0016(4)
C12 0.0190(6) 0.0217(6) 0.0242(6) 0.0050(5) 0.0107(5) 0.0023(5)
C13 0.0322(7) 0.0346(7) 0.0312(7) 0.0003(6) 0.0175(6) -0.0046(6)
C14 0.0232(6) 0.0280(7) 0.0417(8) 0.0010(6) 0.0171(5) 0.0017(6)
C15 0.0244(6) 0.0317(7) 0.0348(7) 0.0088(6) 0.0139(5) 0.0106(6)
C16 0.0176(6) 0.0314(7) 0.0226(6) 0.0003(5) 0.0064(5) -0.0077(5)
C17 0.0219(6) 0.0315(7) 0.0194(6) 0.0051(5) 0.0071(5) -0.0030(5)
C18 0.0242(6) 0.0494(9) 0.0255(7) 0.0091(6) 0.0055(5) -0.0005(6)
C19 0.0268(6) 0.0316(7) 0.0237(6) 0.0050(5) 0.0093(5) 0.0027(5)
C20 0.0177(6) 0.0295(7) 0.0300(6) -0.0012(5) 0.0055(5) -0.0103(5)
C21 0.0267(7) 0.0263(8) 0.0749(11) -0.0062(6) 0.0220(7) -0.0076(7)
C22 0.0371(9) 0.0299(9) 0.1201(19) -0.0021(7) 0.0331(11) -0.0089(10)
C23 0.0633(11) 0.0450(10) 0.0737(13) -0.0162(9) 0.0321(10) 0.0036(10)
C24 0.0276(8) 0.0362(9) 0.1048(16) -0.0080(7) 0.0215(9) -0.0115(10)
N1 0.0176(5) 0.0245(5) 0.0188(5) 0.0002(4) 0.0067(4) -0.0046(4)
N2 0.0185(5) 0.0181(5) 0.0239(5) 0.0023(4) 0.0109(4) 0.0029(4)
O1 0.0227(4) 0.0302(5) 0.0204(4) 0.0020(4) 0.0088(3) -0.0057(4)
O2 0.0266(4) 0.0188(4) 0.0252(4) 0.0030(3) 0.0122(3) 0.0011(3)
O3 0.0299(4) 0.0195(4) 0.0266(4) 0.0046(4) 0.0167(4) 0.0051(4)
O4 0.0231(4) 0.0181(4) 0.0272(4) 0.0004(3) 0.0129(3) 0.0020(3)
O5 0.0181(4) 0.0183(4) 0.0266(4) 0.0021(3) 0.0110(3) 0.0010(3)
O6 0.0260(5) 0.0315(5) 0.0491(6) -0.0011(4) 0.0210(4) -0.0096(4)
O7 0.0236(5) 0.0268(5) 0.0550(6) -0.0036(4) 0.0184(4) -0.0112(5)

loop_
_atom_type_symbol
_atom_type_description
_atom_type_scat_dispersion_real
_atom_type_scat_dispersion_imag
_atom_type_scat_source
C C 0.0181 0.0091 'International Tables Vol C Tables 4.2.6.8 and 6.1.1.4'
H H 0 0 'International Tables Vol C Tables 4.2.6.8 and 6.1.1.4'
N N 0.0311 0.018 'International Tables Vol C Tables 4.2.6.8 and 6.1.1.4'
O O 0.0492 0.0322 'International Tables Vol C Tables 4.2.6.8 and 6.1.1.4'

loop_
_geom_angle_atom_site_label_1
_geom_angle_atom_site_label_2
_geom_angle_atom_site_label_3
_geom_angle
O1 C1 N1 123.21(11)
O1 C1 C2 119.83(11)
N1 C1 C2 116.74(10)
N2 C2 C3 112.35(10)
N2 C2 C1 109.72(9)
C3 C2 C1 115.44(10)
N2 C2 H2 106.2
C3 C2 H2 106.2
C1 C2 H2 106.2
C2 C3 C4 108.87(10)
C2 C3 H3A 109.9
C4 C3 H3A 109.9
C2 C3 H3B 109.9
C4 C3 H3B 109.9
H3A C3 H3B 108.3
C5 C4 C3 108.66(10)
C5 C4 H4A 110
C3 C4 H4A 110
C5 C4 H4B 110
C3 C4 H4B 110
H4A C4 H4B 108.3
N1 C5 C4 112.37(10)
N1 C5 H5A 109.1
C4 C5 H5A 109.1
N1 C5 H5B 109.1
C4 C5 H5B 109.1
H5A C5 H5B 107.9
O2 C6 O3 127.53(11)
O2 C6 N2 121.03(11)
O3 C6 N2 111.35(10)
O3 C7 C10 110.94(10)
O3 C7 C9 101.83(10)
C10 C7 C9 110.80(12)
O3 C7 C8 109.41(10)
C10 C7 C8 112.32(12)
C9 C7 C8 111.06(12)
C7 C8 H8A 109.5
C7 C8 H8B 109.5
H8A C8 H8B 109.5
C7 C8 H8C 109.5
H8A C8 H8C 109.5
H8B C8 H8C 109.5
C7 C9 H9A 109.5
C7 C9 H9B 109.5
H9A C9 H9B 109.5
C7 C9 H9C 109.5
H9A C9 H9C 109.5
H9B C9 H9C 109.5
C7 C10 H10A 109.5
C7 C10 H10B 109.5
H10A C10 H10B 109.5
C7 C10 H10C 109.5
H10A C10 H10C 109.5
H10B C10 H10C 109.5
O4 C11 O5 126.53(11)
O4 C11 N2 122.50(11)
O5 C11 N2 110.82(10)
O5 C12 C13 108.98(10)
O5 C12 C14 102.08(10)
C13 C12 C14 111.34(11)
O5 C12 C15 110.83(10)
C13 C12 C15 112.52(12)
C14 C12 C15 110.60(11)
C12 C13 H13A 109.5
C12 C13 H13B 109.5
H13A C13 H13B 109.5
C12 C13 H13C 109.5
H13A C13 H13C 109.5
H13B C13 H13C 109.5
C12 C14 H14A 109.5
C12 C14 H14B 109.5
H14A C14 H14B 109.5
C12 C14 H14C 109.5
H14A C14 H14C 109.5
H14B C14 H14C 109.5
C12 C15 H15A 109.5
C12 C15 H15B 109.5
H15A C15 H15B 109.5
C12 C15 H15C 109.5
H15A C15 H15C 109.5
H15B C15 H15C 109.5
N1 C16 C17 113.71(10)
N1 C16 C20 107.61(11)
C17 C16 C20 112.84(10)
N1 C16 H16 107.5
C17 C16 H16 107.5
C20 C16 H16 107.5
C19 C17 C16 111.07(10)
C19 C17 C18 109.69(11)
C16 C17 C18 109.32(11)
C19 C17 H17 108.9
C16 C17 H17 108.9
C18 C17 H17 108.9
C17 C18 H18A 109.5
C17 C18 H18B 109.5
H18A C18 H18B 109.5
C17 C18 H18C 109.5
H18A C18 H18C 109.5
H18B C18 H18C 109.5
C17 C19 H19A 109.5
C17 C19 H19B 109.5
H19A C19 H19B 109.5
C17 C19 H19C 109.5
H19A C19 H19C 109.5
H19B C19 H19C 109.5
O6 C20 O7 125.73(14)
O6 C20 C16 124.84(13)
O7 C20 C16 109.43(11)
O7 C21 C24 110.31(15)
O7 C21 C23 109.23(13)
C24 C21 C23 112.71(16)
O7 C21 C22 101.79(13)
C24 C21 C22 110.88(14)
C23 C21 C22 111.37(18)
C21 C22 H22A 109.5
C21 C22 H22B 109.5
H22A C22 H22B 109.5
C21 C22 H22C 109.5
H22A C22 H22C 109.5
H22B C22 H22C 109.5
C21 C23 H23A 109.5
C21 C23 H23B 109.5
H23A C23 H23B 109.5
C21 C23 H23C 109.5
H23A C23 H23C 109.5
H23B C23 H23C 109.5
C21 C24 H24A 109.5
C21 C24 H24B 109.5
H24A C24 H24B 109.5
C21 C24 H24C 109.5
H24A C24 H24C 109.5
H24B C24 H24C 109.5
C1 N1 C16 118.35(10)
C1 N1 C5 124.89(10)
C16 N1 C5 116.10(10)
C11 N2 C6 126.44(10)
C11 N2 C2 117.23(10)
C6 N2 C2 116.08(10)
C6 O3 C7 120.10(10)
C11 O5 C12 120.31(9)
C20 O7 C21 121.25(11)

loop_
_geom_bond_atom_site_label_1
_geom_bond_atom_site_label_2
_geom_bond_distance
C1 O1 1.2202(15)
C1 N1 1.3545(16)
C1 C2 1.5382(15)
C2 N2 1.4679(15)
C2 C3 1.5215(17)
C2 H2 1
C3 C4 1.5220(16)
C3 H3A 0.99
C3 H3B 0.99
C4 C5 1.5165(17)
C4 H4A 0.99
C4 H4B 0.99
C5 N1 1.4688(15)
C5 H5A 0.99
C5 H5B 0.99
C6 O2 1.2035(15)
C6 O3 1.3217(15)
C6 N2 1.4074(16)
C7 O3 1.4902(14)
C7 C10 1.507(2)
C7 C9 1.5107(19)
C7 C8 1.5145(18)
C8 H8A 0.98
C8 H8B 0.98
C8 H8C 0.98
C9 H9A 0.98
C9 H9B 0.98
C9 H9C 0.98
C10 H10A 0.98
C10 H10B 0.98
C10 H10C 0.98
C11 O4 1.2052(15)
C11 O5 1.3298(15)
C11 N2 1.3976(16)
C12 O5 1.4813(14)
C12 C13 1.5105(18)
C12 C14 1.5127(17)
C12 C15 1.5224(17)
C13 H13A 0.98
C13 H13B 0.98
C13 H13C 0.98
C14 H14A 0.98
C14 H14B 0.98
C14 H14C 0.98
C15 H15A 0.98
C15 H15B 0.98
C15 H15C 0.98
C16 N1 1.4646(15)
C16 C17 1.5317(19)
C16 C20 1.5327(19)
C16 H16 1
C17 C19 1.5254(18)
C17 C18 1.5353(17)
C17 H17 1
C18 H18A 0.98
C18 H18B 0.98
C18 H18C 0.98
C19 H19A 0.98
C19 H19B 0.98
C19 H19C 0.98
C20 O6 1.2021(17)
C20 O7 1.3339(18)
C21 O7 1.4785(19)
C21 C24 1.513(2)
C21 C23 1.515(3)
C21 C22 1.518(2)
C22 H22A 0.98
C22 H22B 0.98
C22 H22C 0.98
C23 H23A 0.98
C23 H23B 0.98
C23 H23C 0.98
C24 H24A 0.98
C24 H24B 0.98
C24 H24C 0.98

loop_
_geom_torsion_atom_site_label_1
_geom_torsion_atom_site_label_2
_geom_torsion_atom_site_label_3
_geom_torsion_atom_site_label_4
_geom_torsion
O1 C1 C2 N2 -34.52(15)
N1 C1 C2 N2 150.65(10)
O1 C1 C2 C3 -162.67(11)
N1 C1 C2 C3 22.50(16)
N2 C2 C3 C4 -174.17(10)
C1 C2 C3 C4 -47.33(14)
C2 C3 C4 C5 62.18(13)
C3 C4 C5 N1 -52.90(14)
N1 C16 C17 C19 -47.91(14)
C20 C16 C17 C19 -170.83(10)
N1 C16 C17 C18 -169.09(10)
C20 C16 C17 C18 67.99(14)
N1 C16 C20 O6 -119.62(14)
C17 C16 C20 O6 6.64(18)
N1 C16 C20 O7 59.70(13)
C17 C16 C20 O7 -174.04(10)
O1 C1 N1 C16 1.70(18)
C2 C1 N1 C16 176.34(11)
O1 C1 N1 C5 172.01(12)
C2 C1 N1 C5 -13.36(18)
C17 C16 N1 C1 105.82(13)
C20 C16 N1 C1 -128.44(12)
C17 C16 N1 C5 -65.34(14)
C20 C16 N1 C5 60.40(14)
C4 C5 N1 C1 29.46(17)
C4 C5 N1 C16 -160.04(11)
O4 C11 N2 C6 150.41(12)
O5 C11 N2 C6 -33.73(15)
O4 C11 N2 C2 -23.56(16)
O5 C11 N2 C2 152.30(10)
O2 C6 N2 C11 162.50(11)
O3 C6 N2 C11 -20.70(16)
O2 C6 N2 C2 -23.47(16)
O3 C6 N2 C2 153.33(10)
C3 C2 N2 C11 -102.88(12)
C1 C2 N2 C11 127.27(11)
C3 C2 N2 C6 82.52(13)
C1 C2 N2 C6 -47.33(14)
O2 C6 O3 C7 5.36(18)
N2 C6 O3 C7 -171.17(9)
C10 C7 O3 C6 -63.25(15)
C9 C7 O3 C6 178.81(12)
C8 C7 O3 C6 61.23(15)
O4 C11 O5 C12 -11.94(17)
N2 C11 O5 C12 172.41(9)
C13 C12 O5 C11 -62.98(14)
C14 C12 O5 C11 179.17(10)
C15 C12 O5 C11 61.37(13)
O6 C20 O7 C21 5.1(2)
C16 C20 O7 C21 -174.19(12)
C24 C21 O7 C20 -61.66(19)
C23 C21 O7 C20 62.76(18)
C22 C21 O7 C20 -179.40(14)

loop_
_cod_related_entry_id
_cod_related_entry_database
_cod_related_entry_code
1 ChemSpider 30657155
